data_7222876
loop_
_publ_author_name
'Mueller, W.'
'Schaefer, H.'
'Weiss, A.'

_publ_section_title
;
 Die Struktur der Phasen Ca2 Li Si3 und Ca2 Li Ge3
;
_journal_name_full
;
Zeitschrift fuer Naturforschung, Teil B. Anorganische Chemie, Organische 
Chemie (2,1947-32,1977)
;
_journal_page_first 5
_journal_page_last 7
_journal_volume 26
_journal_year 1971
_chemical_formula_sum 'Ca2 Li Si3'
_space_group_IT_number 58
_symmetry_space_group_name_Hall '-P 2 2n'
_symmetry_space_group_name_H-M 'P n n m'
_cell_angle_alpha 90
_cell_angle_beta 90
_cell_angle_gamma 90
_cell_formula_units_Z 4
_cell_length_a 11.24
_cell_length_b 10.5
_cell_length_c 4.39
_cell_volume 518.108
_citation_journal_id_ASTM ZENBAX
_cod_data_source_file Mueller_ZENBAX_1971_671.cif
_cod_data_source_block Ca2Li1Si3
_cod_original_cell_volume 518.1078
_cod_original_formula_sum 'Ca2 Li1 Si3'
_cod_database_code 7222876

loop_
_symmetry_equiv_pos_as_xyz
x,y,z
-x,-y,z
x+1/2,-y+1/2,-z+1/2
-x+1/2,y+1/2,-z+1/2
-x,-y,-z
x,y,-z
-x-1/2,y-1/2,z-1/2
x-1/2,-y-1/2,z-1/2

loop_
_atom_site_label
_atom_site_type_symbol
_atom_site_fract_x
_atom_site_fract_y
_atom_site_fract_z
_atom_site_occupancy
_atom_site_U_iso_or_equiv
Si3 Si 0.46 0.392 0 1 0.0
Ca1 Ca 0.924 0.322 0 1 0.0
Si2 Si 0.366 0.742 0 1 0.0
Ca2 Ca 0.151 0.051 0 1 0.0
Li1 Li 0.219 0.364 0 1 0.0
Si1 Si 0.6 0.035 0 1 0.0
